data_4080355
loop_
_publ_author_name
'Li, Xiaofang'
'Wang, Xiaoying'
'Tong, Xin'
'Zhang, Hongxia'
'Chen, Yuanyuan'
'Liu, Ying'
'Liu, Hui'
'Wang, Xiaojie'
'Nishiura, Masayoshi'
'He, Huan'
'Lin, Zhenguo'
'Zhang, Shaowen'
'Hou, Zhaomin'

_publ_section_title
;
 Aluminum Effects in the Syndiospecific Copolymerization of Styrene with
 Ethylene by Cationic Fluorenyl Scandium Alkyl Catalysts
;
_journal_issue 5
_journal_name_full Organometallics
_journal_page_first 1445
_journal_paper_doi 10.1021/om3011036
_journal_volume 32
_journal_year 2013
_chemical_formula_sum 'C28 H47 O Sc Si3'
_chemical_formula_weight 528.89
_chemical_name_systematic
; 
 ? 
;
_space_group_IT_number 14
_symmetry_cell_setting monoclinic
_symmetry_space_group_name_Hall '-P 2ybc'
_symmetry_space_group_name_H-M 'P 1 21/c 1'
_atom_sites_solution_hydrogens geom
_atom_sites_solution_primary direct
_atom_sites_solution_secondary difmap
_audit_creation_method SHELXL-97
_cell_angle_alpha 90.00
_cell_angle_beta 96.0780(10)
_cell_angle_gamma 90.00
_cell_formula_units_Z 4
_cell_length_a 13.1576(10)
_cell_length_b 14.9541(11)
_cell_length_c 16.0818(13)
_cell_measurement_reflns_used 9987
_cell_measurement_temperature 173(2)
_cell_measurement_theta_max 28.33
_cell_measurement_theta_min 2.34
_cell_volume 3146.5(4)
_computing_cell_refinement 'Bruker SMART'
_computing_data_collection 'Bruker SMART'
_computing_data_reduction 'Bruker SAINT'
_computing_molecular_graphics 'Bruker SHELXTL'
_computing_publication_material 'Bruker SHELXTL'
_computing_structure_refinement 'SHELXL-97 (Sheldrick, 1997)'
_computing_structure_solution 'SHELXS-97 (Sheldrick, 1990)'
_diffrn_ambient_temperature 173(2)
_diffrn_measured_fraction_theta_full 0.993
_diffrn_measured_fraction_theta_max 0.993
_diffrn_measurement_device_type 'CCD area detector'
_diffrn_measurement_method 'phi and omega scans'
_diffrn_radiation_monochromator graphite
_diffrn_radiation_source 'fine-focus sealed tube'
_diffrn_radiation_type MoK\a
_diffrn_radiation_wavelength 0.71073
_diffrn_reflns_av_R_equivalents 0.0189
_diffrn_reflns_av_sigmaI/netI 0.0221
_diffrn_reflns_limit_h_max 15
_diffrn_reflns_limit_h_min -15
_diffrn_reflns_limit_k_max 17
_diffrn_reflns_limit_k_min -7
_diffrn_reflns_limit_l_max 19
_diffrn_reflns_limit_l_min -19
_diffrn_reflns_number 15049
_diffrn_reflns_theta_full 25.02
_diffrn_reflns_theta_max 25.02
_diffrn_reflns_theta_min 1.86
_exptl_absorpt_coefficient_mu 0.365
_exptl_absorpt_correction_T_max 0.8676
_exptl_absorpt_correction_T_min 0.8529
_exptl_absorpt_correction_type multi-scan
_exptl_absorpt_process_details SADABS
_exptl_crystal_density_diffrn 1.116
_exptl_crystal_density_method 'not measured'
_exptl_crystal_F_000 1144
_exptl_crystal_size_max 0.45
_exptl_crystal_size_mid 0.43
_exptl_crystal_size_min 0.40
_refine_diff_density_max 0.312
_refine_diff_density_min -0.290
_refine_diff_density_rms 0.050
_refine_ls_extinction_method none
_refine_ls_goodness_of_fit_ref 1.114
_refine_ls_hydrogen_treatment constr
_refine_ls_matrix_type full
_refine_ls_number_parameters 307
_refine_ls_number_reflns 5521
_refine_ls_number_restraints 0
_refine_ls_restrained_S_all 1.114
_refine_ls_R_factor_all 0.0315
_refine_ls_R_factor_gt 0.0282
_refine_ls_shift/su_max 0.002
_refine_ls_shift/su_mean 0.000
_refine_ls_structure_factor_coef Fsqd
_refine_ls_weighting_details 'calc w=1/[\s^2^(Fo^2^)+(0.0449P)^2^+1.4026P] where P=(Fo^2^+2Fc^2^)/3'
_refine_ls_weighting_scheme calc
_refine_ls_wR_factor_gt 0.0845
_refine_ls_wR_factor_ref 0.0911
_reflns_number_gt 5054
_reflns_number_total 5521
_reflns_threshold_expression >2sigma(I)
_cod_data_source_file om3011036_si_007.cif
_cod_data_source_block a
_cod_depositor_comments
;
The following automatic conversions were performed:

'_symmetry_cell_setting' value 'Monoclinic' changed to 'monoclinic'
according to /home/saulius/struct/CIF-dictionaries/cif_core.dic
dictionary named 'cif_core.dic' version 2.4.2 from
2011-04-26.

'_refine_ls_hydrogen_treatment' value 'Constr' changed
to 'constr' according to
/home/saulius/struct/CIF-dictionaries/cif_core.dic dictionary named
'cif_core.dic' version 2.4.2 from 2011-04-26.

Automatic conversion script
Id: cif_fix_values 1891 2012-01-12 08:04:46Z andrius 
;
_cod_original_sg_symbol_H-M P2(1)/c
_cod_database_code 4080355

loop_
_symmetry_equiv_pos_as_xyz
'x, y, z'
'-x, y+1/2, -z+1/2'
'-x, -y, -z'
'x, -y-1/2, z-1/2'

loop_
_atom_site_label
_atom_site_type_symbol
_atom_site_fract_x
_atom_site_fract_y
_atom_site_fract_z
_atom_site_U_iso_or_equiv
_atom_site_adp_type
_atom_site_occupancy
_atom_site_symmetry_multiplicity
_atom_site_calc_flag
_atom_site_refinement_flags
Sc1 Sc 0.74444(2) 0.921566(18) 0.243617(17) 0.01771(10) Uani 1 1 d .
O1 O 0.73479(9) 0.81042(7) 0.15771(7) 0.0252(2) Uani 1 1 d .
Si1 Si 1.01633(3) 0.92221(3) 0.21214(3) 0.02682(13) Uani 1 1 d .
Si2 Si 0.68649(3) 1.08305(3) 0.06846(3) 0.02204(12) Uani 1 1 d .
Si3 Si 0.73461(3) 1.06865(3) 0.43788(3) 0.02290(12) Uani 1 1 d .
C1 C 0.90425(12) 0.96758(11) 0.25710(10) 0.0244(3) Uani 1 1 d .
H1A H 0.9007 1.0310 0.2393 0.029 Uiso 1 1 calc R
H1B H 0.9243 0.9687 0.3182 0.029 Uiso 1 1 calc R
C2 C 0.99276(15) 0.91850(14) 0.09524(11) 0.0401(5) Uani 1 1 d .
H2A H 0.9334 0.8805 0.0786 0.060 Uiso 1 1 calc R
H2B H 1.0530 0.8940 0.0724 0.060 Uiso 1 1 calc R
H2C H 0.9795 0.9791 0.0736 0.060 Uiso 1 1 calc R
C3 C 1.13347(15) 0.99257(19) 0.23990(13) 0.0528(6) Uani 1 1 d .
H3A H 1.1177 1.0553 0.2263 0.079 Uiso 1 1 calc R
H3B H 1.1885 0.9721 0.2080 0.079 Uiso 1 1 calc R
H3C H 1.1553 0.9870 0.2999 0.079 Uiso 1 1 calc R
C4 C 1.05110(16) 0.80777(15) 0.25266(15) 0.0509(6) Uani 1 1 d .
H4A H 1.0563 0.8081 0.3139 0.076 Uiso 1 1 calc R
H4B H 1.1169 0.7901 0.2344 0.076 Uiso 1 1 calc R
H4C H 0.9983 0.7651 0.2309 0.076 Uiso 1 1 calc R
C5 C 0.65735(12) 1.02044(11) 0.16217(10) 0.0234(3) Uani 1 1 d .
H5A H 0.5923 0.9895 0.1439 0.028 Uiso 1 1 calc R
H5B H 0.6396 1.0676 0.2014 0.028 Uiso 1 1 calc R
C6 C 0.57594(15) 1.15604(15) 0.02952(14) 0.0472(5) Uani 1 1 d .
H6A H 0.5144 1.1193 0.0180 0.071 Uiso 1 1 calc R
H6B H 0.5908 1.1862 -0.0219 0.071 Uiso 1 1 calc R
H6C H 0.5648 1.2009 0.0721 0.071 Uiso 1 1 calc R
C7 C 0.71076(19) 1.00941(13) -0.02106(12) 0.0451(5) Uani 1 1 d .
H7A H 0.7689 0.9701 -0.0042 0.068 Uiso 1 1 calc R
H7B H 0.7262 1.0464 -0.0684 0.068 Uiso 1 1 calc R
H7C H 0.6499 0.9731 -0.0375 0.068 Uiso 1 1 calc R
C8 C 0.80054(16) 1.15711(14) 0.09093(13) 0.0441(5) Uani 1 1 d .
H8A H 0.7891 1.1983 0.1364 0.066 Uiso 1 1 calc R
H8B H 0.8112 1.1915 0.0407 0.066 Uiso 1 1 calc R
H8C H 0.8610 1.1204 0.1074 0.066 Uiso 1 1 calc R
C9 C 0.85937(13) 0.85336(11) 0.43633(10) 0.0271(4) Uani 1 1 d .
H9 H 0.9021 0.8993 0.4613 0.033 Uiso 1 1 calc R
C10 C 0.89349(14) 0.76658(12) 0.43750(10) 0.0331(4) Uani 1 1 d .
H10 H 0.9597 0.7531 0.4639 0.040 Uiso 1 1 calc R
C11 C 0.83206(15) 0.69692(12) 0.40022(11) 0.0356(4) Uani 1 1 d .
H11 H 0.8572 0.6373 0.4026 0.043 Uiso 1 1 calc R
C12 C 0.73671(15) 0.71422(11) 0.36074(10) 0.0316(4) Uani 1 1 d .
H12 H 0.6960 0.6672 0.3353 0.038 Uiso 1 1 calc R
C13 C 0.51570(13) 0.80272(13) 0.27928(11) 0.0334(4) Uani 1 1 d .
H13 H 0.5141 0.7408 0.2660 0.040 Uiso 1 1 calc R
C14 C 0.43262(14) 0.85624(14) 0.25535(12) 0.0384(4) Uani 1 1 d .
H14 H 0.3736 0.8310 0.2251 0.046 Uiso 1 1 calc R
C15 C 0.43414(13) 0.94827(14) 0.27530(11) 0.0348(4) Uani 1 1 d .
H15 H 0.3758 0.9838 0.2585 0.042 Uiso 1 1 calc R
C16 C 0.51801(12) 0.98734(12) 0.31841(10) 0.0273(4) Uani 1 1 d .
H16 H 0.5175 1.0494 0.3312 0.033 Uiso 1 1 calc R
C17 C 0.70534(11) 0.95853(11) 0.38591(9) 0.0210(3) Uani 1 1 d .
C18 C 0.75994(12) 0.87448(11) 0.39763(9) 0.0227(3) Uani 1 1 d .
C19 C 0.69953(13) 0.80318(11) 0.35825(9) 0.0246(3) Uani 1 1 d .
C20 C 0.60331(13) 0.84096(11) 0.32388(10) 0.0253(3) Uani 1 1 d .
C21 C 0.60602(12) 0.93451(11) 0.34402(10) 0.0227(3) Uani 1 1 d .
C22 C 0.64410(16) 1.08511(13) 0.51889(12) 0.0388(5) Uani 1 1 d .
H22A H 0.5737 1.0841 0.4921 0.058 Uiso 1 1 calc R
H22B H 0.6578 1.1428 0.5467 0.058 Uiso 1 1 calc R
H22C H 0.6535 1.0370 0.5603 0.058 Uiso 1 1 calc R
C23 C 0.71930(15) 1.16360(12) 0.36177(11) 0.0339(4) Uani 1 1 d .
H23A H 0.7676 1.1564 0.3198 0.051 Uiso 1 1 calc R
H23B H 0.7330 1.2202 0.3916 0.051 Uiso 1 1 calc R
H23C H 0.6493 1.1640 0.3340 0.051 Uiso 1 1 calc R
C24 C 0.86843(15) 1.07482(12) 0.49058(13) 0.0380(4) Uani 1 1 d .
H24A H 0.8777 1.0296 0.5348 0.057 Uiso 1 1 calc R
H24B H 0.8807 1.1344 0.5150 0.057 Uiso 1 1 calc R
H24C H 0.9169 1.0637 0.4494 0.057 Uiso 1 1 calc R
C25 C 0.79376(14) 0.72803(11) 0.15730(11) 0.0318(4) Uani 1 1 d .
H25A H 0.8277 0.7147 0.2139 0.038 Uiso 1 1 calc R
H25B H 0.8465 0.7326 0.1179 0.038 Uiso 1 1 calc R
C26 C 0.71644(18) 0.65643(12) 0.12937(12) 0.0432(5) Uani 1 1 d .
H26A H 0.6930 0.6253 0.1782 0.052 Uiso 1 1 calc R
H26B H 0.7464 0.6118 0.0935 0.052 Uiso 1 1 calc R
C27 C 0.62825(16) 0.70565(12) 0.08041(12) 0.0389(4) Uani 1 1 d .
H27A H 0.6207 0.6866 0.0211 0.047 Uiso 1 1 calc R
H27B H 0.5634 0.6937 0.1045 0.047 Uiso 1 1 calc R
C28 C 0.65509(16) 0.80264(13) 0.08751(12) 0.0412(5) Uani 1 1 d .
H28A H 0.6805 0.8242 0.0353 0.049 Uiso 1 1 calc R
H28B H 0.5945 0.8384 0.0981 0.049 Uiso 1 1 calc R

loop_
_atom_site_aniso_label
_atom_site_aniso_U_11
_atom_site_aniso_U_22
_atom_site_aniso_U_33
_atom_site_aniso_U_23
_atom_site_aniso_U_13
_atom_site_aniso_U_12
Sc1 0.01843(16) 0.01910(16) 0.01581(16) 0.00107(10) 0.00280(11) -0.00052(10)
O1 0.0314(6) 0.0228(6) 0.0205(5) -0.0010(4) -0.0012(4) -0.0006(5)
Si1 0.0183(2) 0.0407(3) 0.0215(2) 0.00407(18) 0.00215(17) -0.00037(18)
Si2 0.0238(2) 0.0205(2) 0.0214(2) 0.00232(16) 0.00006(17) -0.00068(16)
Si3 0.0253(2) 0.0232(2) 0.0202(2) -0.00259(16) 0.00257(17) 0.00109(17)
C1 0.0220(8) 0.0279(8) 0.0231(8) 0.0026(6) 0.0022(6) -0.0021(6)
C2 0.0398(11) 0.0569(13) 0.0243(9) -0.0021(8) 0.0068(8) 0.0009(9)
C3 0.0296(10) 0.0895(18) 0.0392(11) 0.0008(11) 0.0027(8) -0.0190(11)
C4 0.0375(11) 0.0586(14) 0.0565(13) 0.0150(11) 0.0044(9) 0.0215(10)
C5 0.0241(8) 0.0235(8) 0.0221(8) 0.0006(6) 0.0009(6) 0.0012(6)
C6 0.0369(11) 0.0503(13) 0.0540(12) 0.0265(10) 0.0030(9) 0.0088(9)
C7 0.0720(15) 0.0349(10) 0.0312(10) -0.0012(8) 0.0193(9) -0.0069(10)
C8 0.0433(11) 0.0441(11) 0.0424(11) 0.0113(9) -0.0064(9) -0.0177(9)
C9 0.0323(9) 0.0288(9) 0.0207(8) 0.0063(6) 0.0050(6) 0.0012(7)
C10 0.0383(10) 0.0347(10) 0.0269(9) 0.0121(7) 0.0061(7) 0.0081(8)
C11 0.0526(12) 0.0262(9) 0.0295(9) 0.0097(7) 0.0106(8) 0.0087(8)
C12 0.0488(11) 0.0231(8) 0.0243(8) 0.0035(7) 0.0104(7) -0.0035(8)
C13 0.0331(10) 0.0360(10) 0.0324(9) -0.0068(8) 0.0091(7) -0.0139(8)
C14 0.0245(9) 0.0539(12) 0.0369(10) -0.0121(9) 0.0039(7) -0.0134(8)
C15 0.0201(8) 0.0508(11) 0.0339(9) -0.0055(8) 0.0054(7) -0.0003(8)
C16 0.0205(8) 0.0364(9) 0.0259(8) -0.0038(7) 0.0065(6) -0.0002(7)
C17 0.0206(7) 0.0247(8) 0.0179(7) -0.0002(6) 0.0033(6) -0.0004(6)
C18 0.0297(8) 0.0241(8) 0.0154(7) 0.0033(6) 0.0077(6) -0.0009(6)
C19 0.0320(9) 0.0248(8) 0.0183(7) 0.0025(6) 0.0092(6) -0.0042(7)
C20 0.0275(8) 0.0285(9) 0.0214(8) -0.0002(6) 0.0090(6) -0.0063(7)
C21 0.0212(8) 0.0283(8) 0.0195(7) -0.0012(6) 0.0068(6) -0.0028(6)
C22 0.0499(12) 0.0365(10) 0.0326(10) -0.0040(8) 0.0158(9) 0.0089(8)
C23 0.0444(11) 0.0261(9) 0.0305(9) 0.0003(7) 0.0000(8) -0.0050(8)
C24 0.0324(10) 0.0370(10) 0.0418(11) -0.0146(8) -0.0085(8) 0.0016(8)
C25 0.0406(10) 0.0263(9) 0.0287(9) -0.0019(7) 0.0047(7) 0.0065(8)
C26 0.0692(14) 0.0235(9) 0.0354(10) 0.0001(8) -0.0022(9) -0.0051(9)
C27 0.0462(11) 0.0333(10) 0.0366(10) -0.0057(8) 0.0015(8) -0.0080(8)
C28 0.0556(12) 0.0328(10) 0.0300(9) -0.0003(8) -0.0190(9) -0.0054(9)

loop_
_atom_type_symbol
_atom_type_description
_atom_type_scat_dispersion_real
_atom_type_scat_dispersion_imag
_atom_type_scat_source
C C 0.0033 0.0016 'International Tables Vol C Tables 4.2.6.8 and 6.1.1.4'
H H 0.0000 0.0000 'International Tables Vol C Tables 4.2.6.8 and 6.1.1.4'
O O 0.0106 0.0060 'International Tables Vol C Tables 4.2.6.8 and 6.1.1.4'
Si Si 0.0817 0.0704 'International Tables Vol C Tables 4.2.6.8 and 6.1.1.4'
Sc Sc 0.2519 0.3716 'International Tables Vol C Tables 4.2.6.8 and 6.1.1.4'

loop_
_geom_angle_atom_site_label_1
_geom_angle_atom_site_label_2
_geom_angle_atom_site_label_3
_geom_angle
O1 Sc1 C1 107.15(5)
O1 Sc1 C5 98.28(5)
C1 Sc1 C5 106.19(6)
O1 Sc1 C17 139.90(5)
C1 Sc1 C17 97.46(6)
C5 Sc1 C17 104.73(6)
O1 Sc1 C18 113.63(5)
C1 Sc1 C18 90.76(5)
C5 Sc1 C18 137.65(6)
C17 Sc1 C18 33.48(5)
O1 Sc1 C21 117.63(5)
C1 Sc1 C21 130.44(6)
C5 Sc1 C21 87.97(6)
C17 Sc1 C21 33.46(5)
C18 Sc1 C21 53.25(5)
O1 Sc1 C20 87.99(5)
C1 Sc1 C20 143.38(6)
C5 Sc1 C20 104.22(6)
C17 Sc1 C20 54.91(5)
C18 Sc1 C20 52.74(5)
C21 Sc1 C20 31.82(5)
O1 Sc1 C19 85.92(5)
C1 Sc1 C19 114.75(6)
C5 Sc1 C19 135.56(6)
C17 Sc1 C19 54.75(5)
C18 Sc1 C19 31.80(5)
C21 Sc1 C19 52.49(5)
C20 Sc1 C19 31.41(5)
C25 O1 C28 105.55(13)
C25 O1 Sc1 131.27(10)
C28 O1 Sc1 123.02(10)
C1 Si1 C4 112.16(9)
C1 Si1 C2 110.54(8)
C4 Si1 C2 109.32(10)
C1 Si1 C3 111.80(10)
C4 Si1 C3 105.38(11)
C2 Si1 C3 107.41(9)
C5 Si2 C7 113.40(8)
C5 Si2 C8 111.96(8)
C7 Si2 C8 107.41(10)
C5 Si2 C6 110.31(8)
C7 Si2 C6 106.03(11)
C8 Si2 C6 107.37(10)
C17 Si3 C23 111.92(7)
C17 Si3 C22 108.12(8)
C23 Si3 C22 108.85(9)
C17 Si3 C24 112.64(8)
C23 Si3 C24 106.82(9)
C22 Si3 C24 108.38(10)
Si1 C1 Sc1 130.03(9)
Si1 C1 H1A 104.8
Sc1 C1 H1A 104.8
Si1 C1 H1B 104.8
Sc1 C1 H1B 104.8
H1A C1 H1B 105.8
Si1 C2 H2A 109.5
Si1 C2 H2B 109.5
H2A C2 H2B 109.5
Si1 C2 H2C 109.5
H2A C2 H2C 109.5
H2B C2 H2C 109.5
Si1 C3 H3A 109.5
Si1 C3 H3B 109.5
H3A C3 H3B 109.5
Si1 C3 H3C 109.5
H3A C3 H3C 109.5
H3B C3 H3C 109.5
Si1 C4 H4A 109.5
Si1 C4 H4B 109.5
H4A C4 H4B 109.5
Si1 C4 H4C 109.5
H4A C4 H4C 109.5
H4B C4 H4C 109.5
Si2 C5 Sc1 132.99(8)
Si2 C5 H5A 104.0
Sc1 C5 H5A 104.0
Si2 C5 H5B 104.0
Sc1 C5 H5B 104.0
H5A C5 H5B 105.4
Si2 C6 H6A 109.5
Si2 C6 H6B 109.5
H6A C6 H6B 109.5
Si2 C6 H6C 109.5
H6A C6 H6C 109.5
H6B C6 H6C 109.5
Si2 C7 H7A 109.5
Si2 C7 H7B 109.5
H7A C7 H7B 109.5
Si2 C7 H7C 109.5
H7A C7 H7C 109.5
H7B C7 H7C 109.5
Si2 C8 H8A 109.5
Si2 C8 H8B 109.5
H8A C8 H8B 109.5
Si2 C8 H8C 109.5
H8A C8 H8C 109.5
H8B C8 H8C 109.5
C10 C9 C18 119.99(16)
C10 C9 H9 120.0
C18 C9 H9 120.0
C9 C10 C11 121.32(17)
C9 C10 H10 119.3
C11 C10 H10 119.3
C12 C11 C10 120.83(16)
C12 C11 H11 119.6
C10 C11 H11 119.6
C11 C12 C19 119.15(17)
C11 C12 H12 120.4
C19 C12 H12 120.4
C14 C13 C20 119.20(17)
C14 C13 H13 120.4
C20 C13 H13 120.4
C13 C14 C15 120.74(16)
C13 C14 H14 119.6
C15 C14 H14 119.6
C16 C15 C14 121.44(17)
C16 C15 H15 119.3
C14 C15 H15 119.3
C15 C16 C21 119.71(17)
C15 C16 H16 120.1
C21 C16 H16 120.1
C18 C17 C21 104.80(13)
C18 C17 Si3 129.05(12)
C21 C17 Si3 123.98(12)
C18 C17 Sc1 77.10(8)
C21 C17 Sc1 77.25(9)
Si3 C17 Sc1 124.09(7)
C9 C18 C19 117.91(15)
C9 C18 C17 131.99(15)
C19 C18 C17 110.04(14)
C9 C18 Sc1 117.33(10)
C19 C18 Sc1 78.12(8)
C17 C18 Sc1 69.42(8)
C12 C19 C18 120.75(16)
C12 C19 C20 131.71(16)
C18 C19 C20 107.50(14)
C12 C19 Sc1 122.81(11)
C18 C19 Sc1 70.08(8)
C20 C19 Sc1 74.02(9)
C13 C20 C21 120.57(16)
C13 C20 C19 132.24(16)
C21 C20 C19 107.18(14)
C13 C20 Sc1 120.74(11)
C21 C20 Sc1 70.49(9)
C19 C20 Sc1 74.57(9)
C16 C21 C20 118.34(15)
C16 C21 C17 131.38(15)
C20 C21 C17 110.22(14)
C16 C21 Sc1 117.96(11)
C20 C21 Sc1 77.69(9)
C17 C21 Sc1 69.29(8)
Si3 C22 H22A 109.5
Si3 C22 H22B 109.5
H22A C22 H22B 109.5
Si3 C22 H22C 109.5
H22A C22 H22C 109.5
H22B C22 H22C 109.5
Si3 C23 H23A 109.5
Si3 C23 H23B 109.5
H23A C23 H23B 109.5
Si3 C23 H23C 109.5
H23A C23 H23C 109.5
H23B C23 H23C 109.5
Si3 C24 H24A 109.5
Si3 C24 H24B 109.5
H24A C24 H24B 109.5
Si3 C24 H24C 109.5
H24A C24 H24C 109.5
H24B C24 H24C 109.5
O1 C25 C26 104.97(15)
O1 C25 H25A 110.8
C26 C25 H25A 110.8
O1 C25 H25B 110.8
C26 C25 H25B 110.8
H25A C25 H25B 108.8
C25 C26 C27 105.28(15)
C25 C26 H26A 110.7
C27 C26 H26A 110.7
C25 C26 H26B 110.7
C27 C26 H26B 110.7
H26A C26 H26B 108.8
C28 C27 C26 105.60(15)
C28 C27 H27A 110.6
C26 C27 H27A 110.6
C28 C27 H27B 110.6
C26 C27 H27B 110.6
H27A C27 H27B 108.8
O1 C28 C27 106.30(15)
O1 C28 H28A 110.5
C27 C28 H28A 110.5
O1 C28 H28B 110.5
C27 C28 H28B 110.5
H28A C28 H28B 108.7

loop_
_geom_bond_atom_site_label_1
_geom_bond_atom_site_label_2
_geom_bond_distance
Sc1 O1 2.1564(11)
Sc1 C1 2.2012(16)
Sc1 C5 2.2128(15)
Sc1 C17 2.4608(15)
Sc1 C18 2.5622(15)
Sc1 C21 2.5660(15)
Sc1 C20 2.6598(15)
Sc1 C19 2.6669(15)
O1 C25 1.456(2)
O1 C28 1.462(2)
Si1 C1 1.8395(16)
Si1 C4 1.871(2)
Si1 C2 1.8735(18)
Si1 C3 1.881(2)
Si2 C5 1.8486(16)
Si2 C7 1.8667(19)
Si2 C8 1.8693(19)
Si2 C6 1.8725(19)
Si3 C17 1.8684(16)
Si3 C23 1.8715(18)
Si3 C22 1.8720(19)
Si3 C24 1.8738(19)
C1 H1A 0.9900
C1 H1B 0.9900
C2 H2A 0.9800
C2 H2B 0.9800
C2 H2C 0.9800
C3 H3A 0.9800
C3 H3B 0.9800
C3 H3C 0.9800
C4 H4A 0.9800
C4 H4B 0.9800
C4 H4C 0.9800
C5 H5A 0.9900
C5 H5B 0.9900
C6 H6A 0.9800
C6 H6B 0.9800
C6 H6C 0.9800
C7 H7A 0.9800
C7 H7B 0.9800
C7 H7C 0.9800
C8 H8A 0.9800
C8 H8B 0.9800
C8 H8C 0.9800
C9 C10 1.373(2)
C9 C18 1.423(2)
C9 H9 0.9500
C10 C11 1.412(3)
C10 H10 0.9500
C11 C12 1.369(3)
C11 H11 0.9500
C12 C19 1.417(2)
C12 H12 0.9500
C13 C14 1.376(3)
C13 C20 1.413(2)
C13 H13 0.9500
C14 C15 1.413(3)
C14 H14 0.9500
C15 C16 1.370(2)
C15 H15 0.9500
C16 C21 1.426(2)
C16 H16 0.9500
C17 C18 1.450(2)
C17 C21 1.451(2)
C18 C19 1.436(2)
C19 C20 1.442(2)
C20 C21 1.436(2)
C22 H22A 0.9800
C22 H22B 0.9800
C22 H22C 0.9800
C23 H23A 0.9800
C23 H23B 0.9800
C23 H23C 0.9800
C24 H24A 0.9800
C24 H24B 0.9800
C24 H24C 0.9800
C25 C26 1.512(3)
C25 H25A 0.9900
C25 H25B 0.9900
C26 C27 1.521(3)
C26 H26A 0.9900
C26 H26B 0.9900
C27 C28 1.494(3)
C27 H27A 0.9900
C27 H27B 0.9900
C28 H28A 0.9900
C28 H28B 0.9900

loop_
_geom_torsion_atom_site_label_1
_geom_torsion_atom_site_label_2
_geom_torsion_atom_site_label_3
_geom_torsion_atom_site_label_4
_geom_torsion
C1 Sc1 O1 C25 52.87(14)
C5 Sc1 O1 C25 162.74(13)
C17 Sc1 O1 C25 -72.39(15)
C18 Sc1 O1 C25 -45.76(14)
C21 Sc1 O1 C25 -105.21(13)
C20 Sc1 O1 C25 -93.18(13)
C19 Sc1 O1 C25 -61.79(13)
C1 Sc1 O1 C28 -132.37(13)
C5 Sc1 O1 C28 -22.50(14)
C17 Sc1 O1 C28 102.37(14)
C18 Sc1 O1 C28 129.00(13)
C21 Sc1 O1 C28 69.54(14)
C20 Sc1 O1 C28 81.58(13)
C19 Sc1 O1 C28 112.97(13)
C4 Si1 C1 Sc1 -65.11(14)
C2 Si1 C1 Sc1 57.18(13)
C3 Si1 C1 Sc1 176.77(11)
O1 Sc1 C1 Si1 -3.21(12)
C5 Sc1 C1 Si1 -107.49(11)
C17 Sc1 C1 Si1 144.76(10)
C18 Sc1 C1 Si1 111.85(11)
C21 Sc1 C1 Si1 151.04(9)
C20 Sc1 C1 Si1 107.49(12)
C19 Sc1 C1 Si1 90.25(11)
C7 Si2 C5 Sc1 60.69(14)
C8 Si2 C5 Sc1 -61.05(14)
C6 Si2 C5 Sc1 179.45(12)
O1 Sc1 C5 Si2 -71.73(11)
C1 Sc1 C5 Si2 38.92(13)
C17 Sc1 C5 Si2 141.39(11)
C18 Sc1 C5 Si2 148.73(9)
C21 Sc1 C5 Si2 170.64(11)
C20 Sc1 C5 Si2 -161.74(10)
C19 Sc1 C5 Si2 -164.36(8)
C18 C9 C10 C11 0.5(2)
C9 C10 C11 C12 0.8(3)
C10 C11 C12 C19 -0.6(2)
C20 C13 C14 C15 -0.3(3)
C13 C14 C15 C16 0.4(3)
C14 C15 C16 C21 0.0(3)
C23 Si3 C17 C18 136.77(14)
C22 Si3 C17 C18 -103.35(15)
C24 Si3 C17 C18 16.39(17)
C23 Si3 C17 C21 -62.62(15)
C22 Si3 C17 C21 57.25(15)
C24 Si3 C17 C21 176.99(13)
C23 Si3 C17 Sc1 35.12(12)
C22 Si3 C17 Sc1 155.00(9)
C24 Si3 C17 Sc1 -85.26(11)
O1 Sc1 C17 C18 48.11(12)
C1 Sc1 C17 C18 -80.00(10)
C5 Sc1 C17 C18 171.03(9)
C21 Sc1 C17 C18 108.69(13)
C20 Sc1 C17 C18 73.80(10)
C19 Sc1 C17 C18 35.12(9)
O1 Sc1 C17 C21 -60.58(12)
C1 Sc1 C17 C21 171.31(9)
C5 Sc1 C17 C21 62.34(10)
C18 Sc1 C17 C21 -108.69(13)
C20 Sc1 C17 C21 -34.89(9)
C19 Sc1 C17 C21 -73.56(10)
O1 Sc1 C17 Si3 176.82(6)
C1 Sc1 C17 Si3 48.71(10)
C5 Sc1 C17 Si3 -60.26(10)
C18 Sc1 C17 Si3 128.71(14)
C21 Sc1 C17 Si3 -122.60(14)
C20 Sc1 C17 Si3 -157.48(11)
C19 Sc1 C17 Si3 163.84(12)
C10 C9 C18 C19 -2.0(2)
C10 C9 C18 C17 -178.83(16)
C10 C9 C18 Sc1 -92.68(16)
C21 C17 C18 C9 -178.36(15)
Si3 C17 C18 C9 -14.9(2)
Sc1 C17 C18 C9 108.77(16)
C21 C17 C18 C19 4.64(16)
Si3 C17 C18 C19 168.09(11)
Sc1 C17 C18 C19 -68.22(10)
C21 C17 C18 Sc1 72.86(10)
Si3 C17 C18 Sc1 -123.69(13)
O1 Sc1 C18 C9 83.95(13)
C1 Sc1 C18 C9 -25.18(13)
C5 Sc1 C18 C9 -140.55(12)
C17 Sc1 C18 C9 -127.61(17)
C21 Sc1 C18 C9 -168.29(15)
C20 Sc1 C18 C9 151.55(15)
C19 Sc1 C18 C9 115.45(16)
O1 Sc1 C18 C19 -31.51(10)
C1 Sc1 C18 C19 -140.64(10)
C5 Sc1 C18 C19 104.00(11)
C17 Sc1 C18 C19 116.94(13)
C21 Sc1 C18 C19 76.25(10)
C20 Sc1 C18 C19 36.10(9)
O1 Sc1 C18 C17 -148.44(9)
C1 Sc1 C18 C17 102.43(10)
C5 Sc1 C18 C17 -12.94(13)
C21 Sc1 C18 C17 -40.68(9)
C20 Sc1 C18 C17 -80.84(10)
C19 Sc1 C18 C17 -116.94(13)
C11 C12 C19 C18 -1.0(2)
C11 C12 C19 C20 -178.23(16)
C11 C12 C19 Sc1 83.96(18)
C9 C18 C19 C12 2.3(2)
C17 C18 C19 C12 179.73(14)
Sc1 C18 C19 C12 117.06(14)
C9 C18 C19 C20 -179.89(13)
C17 C18 C19 C20 -2.41(16)
Sc1 C18 C19 C20 -65.09(10)
C9 C18 C19 Sc1 -114.80(13)
C17 C18 C19 Sc1 62.67(10)
O1 Sc1 C19 C12 36.89(14)
C1 Sc1 C19 C12 -70.13(15)
C5 Sc1 C19 C12 134.57(14)
C17 Sc1 C19 C12 -151.45(16)
C18 Sc1 C19 C12 -114.42(18)
C21 Sc1 C19 C12 166.74(16)
C20 Sc1 C19 C12 129.70(18)
O1 Sc1 C19 C18 151.31(10)
C1 Sc1 C19 C18 44.29(11)
C5 Sc1 C19 C18 -111.01(11)
C17 Sc1 C19 C18 -37.03(9)
C21 Sc1 C19 C18 -78.84(10)
C20 Sc1 C19 C18 -115.87(13)
O1 Sc1 C19 C20 -92.81(9)
C1 Sc1 C19 C20 160.17(9)
C5 Sc1 C19 C20 4.87(13)
C17 Sc1 C19 C20 78.85(10)
C18 Sc1 C19 C20 115.87(13)
C21 Sc1 C19 C20 37.04(9)
C14 C13 C20 C21 -0.1(2)
C14 C13 C20 C19 178.66(16)
C14 C13 C20 Sc1 -84.35(18)
C12 C19 C20 C13 -2.2(3)
C18 C19 C20 C13 -179.76(16)
Sc1 C19 C20 C13 117.75(18)
C12 C19 C20 C21 176.64(16)
C18 C19 C20 C21 -0.89(16)
Sc1 C19 C20 C21 -63.38(10)
C12 C19 C20 Sc1 -119.98(17)
C18 C19 C20 Sc1 62.49(10)
O1 Sc1 C20 C13 -44.85(14)
C1 Sc1 C20 C13 -161.43(13)
C5 Sc1 C20 C13 53.18(15)
C17 Sc1 C20 C13 151.37(16)
C18 Sc1 C20 C13 -166.90(16)
C21 Sc1 C20 C13 114.64(18)
C19 Sc1 C20 C13 -130.33(18)
O1 Sc1 C20 C21 -159.50(10)
C1 Sc1 C20 C21 83.93(13)
C5 Sc1 C20 C21 -61.46(10)
C17 Sc1 C20 C21 36.73(9)
C18 Sc1 C20 C21 78.46(10)
C19 Sc1 C20 C21 115.03(14)
O1 Sc1 C20 C19 85.48(9)
C1 Sc1 C20 C19 -31.09(14)
C5 Sc1 C20 C19 -176.49(9)
C17 Sc1 C20 C19 -78.30(10)
C18 Sc1 C20 C19 -36.57(9)
C21 Sc1 C20 C19 -115.03(14)
C15 C16 C21 C20 -0.4(2)
C15 C16 C21 C17 176.53(16)
C15 C16 C21 Sc1 90.32(17)
C13 C20 C21 C16 0.4(2)
C19 C20 C21 C16 -178.59(14)
Sc1 C20 C21 C16 115.31(14)
C13 C20 C21 C17 -177.08(14)
C19 C20 C21 C17 3.88(17)
Sc1 C20 C21 C17 -62.21(10)
C13 C20 C21 Sc1 -114.87(14)
C19 C20 C21 Sc1 66.10(10)
C18 C17 C21 C16 177.69(16)
Si3 C17 C21 C16 13.2(2)
Sc1 C17 C21 C16 -109.56(17)
C18 C17 C21 C20 -5.22(16)
Si3 C17 C21 C20 -169.75(11)
Sc1 C17 C21 C20 67.53(11)
C18 C17 C21 Sc1 -72.75(9)
Si3 C17 C21 Sc1 122.72(11)
O1 Sc1 C21 C16 -92.46(13)
C1 Sc1 C21 C16 115.48(13)
C5 Sc1 C21 C16 5.83(13)
C17 Sc1 C21 C16 126.83(17)
C18 Sc1 C21 C16 167.54(15)
C20 Sc1 C21 C16 -115.74(17)
C19 Sc1 C21 C16 -152.27(15)
O1 Sc1 C21 C20 23.27(11)
C1 Sc1 C21 C20 -128.79(10)
C5 Sc1 C21 C20 121.56(10)
C17 Sc1 C21 C20 -117.44(14)
C18 Sc1 C21 C20 -76.73(10)
C19 Sc1 C21 C20 -36.54(9)
O1 Sc1 C21 C17 140.71(9)
C1 Sc1 C21 C17 -11.35(12)
C5 Sc1 C21 C17 -121.00(10)
C18 Sc1 C21 C17 40.71(9)
C20 Sc1 C21 C17 117.44(14)
C19 Sc1 C21 C17 80.90(10)
C28 O1 C25 C26 -35.25(17)
Sc1 O1 C25 C26 140.19(12)
O1 C25 C26 C27 23.83(19)
C25 C26 C27 C28 -3.9(2)
C25 O1 C28 C27 33.1(2)
Sc1 O1 C28 C27 -142.86(13)
C26 C27 C28 O1 -17.4(2)
